data_7208200
loop_
_publ_author_name
'Xie, Zai-Lai'
'Feng, Mei-Ling'
'Tan, Bin'
'Huang, Xiao-Ying'

_publ_section_title
;
 The multifunctional roles of the ionic liquid [Bmim][BF4] in the creation
 of cadmium metal--organic frameworks
;
_journal_issue 15
_journal_name_full CrystEngComm
_journal_page_first 4894
_journal_paper_doi 10.1039/c2ce25169h
_journal_volume 14
_journal_year 2012
_chemical_formula_moiety 'C50 H42 Cd3 F N9 O6, C10 H8 N2, 2 (BF4), 2(H2O)'
_chemical_formula_sum 'C60 H54 B2 Cd3 F9 N11 O8'
_chemical_formula_weight 1586.96
_chemical_name_systematic
;
?
;
_space_group_IT_number 15
_symmetry_cell_setting monoclinic
_symmetry_space_group_name_Hall '-C 2yc'
_symmetry_space_group_name_H-M 'C 1 2/c 1'
_atom_sites_solution_hydrogens geom
_atom_sites_solution_primary direct
_atom_sites_solution_secondary difmap
_audit_creation_method SHELXL-97
_cell_angle_alpha 90.00
_cell_angle_beta 103.760(5)
_cell_angle_gamma 90.00
_cell_formula_units_Z 4
_cell_length_a 22.028(6)
_cell_length_b 12.607(3)
_cell_length_c 23.179(6)
_cell_measurement_reflns_used 7859
_cell_measurement_temperature 293(2)
_cell_measurement_theta_max 27.4797
_cell_measurement_theta_min 3.1051
_cell_volume 6252(3)
_computing_cell_refinement 'CrystalClear (Rigaku Inc., 2005)'
_computing_data_collection 'CrystalClear (Rigaku Inc., 2005)'
_computing_data_reduction 'CrystalClear (Rigaku Inc., 2005)'
_computing_molecular_graphics 'DIAMOND. Version 3.0. Crystal Impact'
_computing_publication_material 'Windows Word 2003'
_computing_structure_refinement 'SHELXL-97 (Sheldrick, 1997)'
_computing_structure_solution 'SHELXS-97 (Sheldrick, 1990)'
_diffrn_ambient_temperature 293(2)
_diffrn_detector_area_resol_mean 14.6306
_diffrn_measured_fraction_theta_full 0.990
_diffrn_measured_fraction_theta_max 0.990
_diffrn_measurement_device_type 'Mercury70 (2x2 bin mode)'
_diffrn_measurement_method CCD_Profile_fitting
_diffrn_radiation_monochromator graphite
_diffrn_radiation_source 'Rotating Anode'
_diffrn_radiation_type MoK\a
_diffrn_radiation_wavelength 0.71073
_diffrn_reflns_av_R_equivalents 0.0227
_diffrn_reflns_av_sigmaI/netI 0.0238
_diffrn_reflns_limit_h_max 27
_diffrn_reflns_limit_h_min -26
_diffrn_reflns_limit_k_max 15
_diffrn_reflns_limit_k_min -15
_diffrn_reflns_limit_l_max 28
_diffrn_reflns_limit_l_min -28
_diffrn_reflns_number 20977
_diffrn_reflns_theta_full 25.90
_diffrn_reflns_theta_max 25.90
_diffrn_reflns_theta_min 2.92
_diffrn_standards_decay_% none
_diffrn_standards_interval_count none
_diffrn_standards_interval_time none
_diffrn_standards_number none
_exptl_absorpt_coefficient_mu 1.101
_exptl_absorpt_correction_T_max 1.0000
_exptl_absorpt_correction_T_min 0.8766
_exptl_absorpt_correction_type multi-scan
_exptl_absorpt_process_details 'CrystalClear (Rigaku/MSC Inc., 2005)'
_exptl_crystal_colour Yellow
_exptl_crystal_density_diffrn 1.686
_exptl_crystal_density_method 'not measured'
_exptl_crystal_description Lathe
_exptl_crystal_F_000 3160
_exptl_crystal_size_max 0.20
_exptl_crystal_size_mid 0.16
_exptl_crystal_size_min 0.12
_refine_diff_density_max 0.963
_refine_diff_density_min -0.502
_refine_diff_density_rms 0.069
_refine_ls_extinction_method none
_refine_ls_goodness_of_fit_ref 1.045
_refine_ls_hydrogen_treatment constr
_refine_ls_matrix_type full
_refine_ls_number_parameters 460
_refine_ls_number_reflns 6031
_refine_ls_number_restraints 172
_refine_ls_restrained_S_all 1.113
_refine_ls_R_factor_all 0.0291
_refine_ls_R_factor_gt 0.0269
_refine_ls_shift/su_max 0.002
_refine_ls_shift/su_mean 0.000
_refine_ls_structure_factor_coef Fsqd
_refine_ls_weighting_details 'calc w=1/[\s^2^(Fo^2^)+(0.0400P)^2^+8.5000P] where P=(Fo^2^+2Fc^2^)/3'
_refine_ls_weighting_scheme calc
_refine_ls_wR_factor_gt 0.0683
_refine_ls_wR_factor_ref 0.0703
_reflns_number_gt 5689
_reflns_number_total 6031
_reflns_threshold_expression >2sigma(I)
_cod_data_source_file c2ce25169h.txt
_cod_data_source_block compound-2
_cod_depositor_comments
;
The following automatic conversions were performed:

'_symmetry_cell_setting' value 'Monoclinic' changed to 'monoclinic'
according to /home/saulius/struct/CIF-dictionaries/cif_core.dic
dictionary named 'cif_core.dic' version 2.4.1 from
2010-06-29.

'_exptl_absorpt_correction_type' value 'Multi-scan'
changed to 'multi-scan' according to
/home/saulius/struct/CIF-dictionaries/cif_core.dic dictionary named
'cif_core.dic' version 2.4.1 from 2010-06-29.

Automatic conversion script
Id: cif_fix_values 1891 2012-01-12 08:04:46Z andrius 
;
_cod_original_sg_symbol_H-M 'C 2/c'
_cod_database_code 7208200

loop_
_symmetry_equiv_pos_as_xyz
'x, y, z'
'-x, y, -z+1/2'
'x+1/2, y+1/2, z'
'-x+1/2, y+1/2, -z+1/2'
'-x, -y, -z'
'x, -y, z-1/2'
'-x+1/2, -y+1/2, -z'
'x+1/2, -y+1/2, z-1/2'

loop_
_atom_site_label
_atom_site_type_symbol
_atom_site_fract_x
_atom_site_fract_y
_atom_site_fract_z
_atom_site_U_iso_or_equiv
_atom_site_adp_type
_atom_site_occupancy
_atom_site_symmetry_multiplicity
_atom_site_calc_flag
_atom_site_refinement_flags
_atom_site_disorder_assembly
_atom_site_disorder_group
Cd1 Cd 0.5000 0.400808(18) 0.2500 0.01901(8) Uani 1 2 d S . .
Cd2 Cd 0.597525(8) 0.667749(13) 0.270600(8) 0.02014(7) Uani 1 1 d . . .
F1 F 0.5000 0.58244(15) 0.2500 0.0239(4) Uani 1 2 d S . .
O1 O 0.59944(8) 0.38252(16) 0.24409(10) 0.0384(5) Uani 1 1 d . . .
O2 O 0.65759(9) 0.52158(15) 0.28069(10) 0.0382(5) Uani 1 1 d . . .
O3 O 0.55083(9) 0.82607(14) 0.27125(10) 0.0367(5) Uani 1 1 d . . .
N1 N 0.81147(10) 0.26637(18) 0.23330(10) 0.0291(5) Uani 1 1 d . . .
N2 N 0.5000 1.2110(2) 0.2500 0.0291(7) Uani 1 2 d S . .
N3 N 0.52603(12) 0.38746(19) 0.35514(10) 0.0322(5) Uani 1 1 d . . .
N4 N 0.58441(11) 0.3347(2) 0.66716(11) 0.0357(6) Uani 1 1 d . . .
N5 N 0.62946(11) 0.68454(19) 0.37386(11) 0.0313(5) Uani 1 1 d . . .
C1 C 0.64994(11) 0.4311(2) 0.25909(11) 0.0218(5) Uani 1 1 d . . .
C2 C 0.70679(11) 0.3728(2) 0.25005(11) 0.0236(5) Uani 1 1 d . . .
C3 C 0.70129(12) 0.2764(2) 0.22155(13) 0.0321(6) Uani 1 1 d . . .
H3A H 0.6623 0.2452 0.2078 0.039 Uiso 1 1 calc R . .
C4 C 0.75467(12) 0.2266(2) 0.21371(13) 0.0320(6) Uani 1 1 d . . .
H4A H 0.7505 0.1620 0.1937 0.038 Uiso 1 1 calc R . .
C5 C 0.81626(13) 0.3597(3) 0.26114(17) 0.0443(8) Uani 1 1 d . . .
H5A H 0.8559 0.3886 0.2752 0.053 Uiso 1 1 calc R . .
C6 C 0.76581(13) 0.4153(2) 0.27009(16) 0.0426(8) Uani 1 1 d . . .
H6A H 0.7712 0.4805 0.2893 0.051 Uiso 1 1 calc R . .
C7 C 0.5000 0.8706(3) 0.2500 0.0270(8) Uani 1 2 d S . .
C8 C 0.5000 0.9901(3) 0.2500 0.0262(8) Uani 1 2 d S . .
C9 C 0.55313(12) 1.0464(2) 0.27673(14) 0.0331(6) Uani 1 1 d . . .
H9A H 0.5896 1.0111 0.2953 0.040 Uiso 1 1 calc R . .
C10 C 0.55113(13) 1.1554(2) 0.27542(14) 0.0341(6) Uani 1 1 d . . .
H10A H 0.5873 1.1925 0.2932 0.041 Uiso 1 1 calc R . .
C11 C 0.58195(15) 0.3553(3) 0.38701(13) 0.0386(7) Uani 1 1 d . . .
H11A H 0.6131 0.3425 0.3670 0.046 Uiso 1 1 calc R . .
C12 C 0.59608(15) 0.3400(3) 0.44738(14) 0.0405(7) Uani 1 1 d . . .
H12A H 0.6359 0.3181 0.4672 0.049 Uiso 1 1 calc R . .
C13 C 0.55048(14) 0.3574(2) 0.47841(13) 0.0352(6) Uani 1 1 d . . .
C14 C 0.49217(15) 0.3892(3) 0.44546(14) 0.0461(8) Uani 1 1 d . . .
H14A H 0.4599 0.4009 0.4642 0.055 Uiso 1 1 calc R . .
C15 C 0.48211(15) 0.4032(3) 0.38527(13) 0.0432(8) Uani 1 1 d . . .
H15A H 0.4426 0.4248 0.3643 0.052 Uiso 1 1 calc R . .
C16 C 0.56288(14) 0.3453(3) 0.54345(13) 0.0366(7) Uani 1 1 d . . .
C17 C 0.62066(14) 0.3718(3) 0.58020(13) 0.0411(7) Uani 1 1 d . . .
H17A H 0.6534 0.3932 0.5639 0.049 Uiso 1 1 calc R . .
C18 C 0.62876(14) 0.3658(3) 0.64071(14) 0.0410(7) Uani 1 1 d . . .
H18A H 0.6675 0.3845 0.6646 0.049 Uiso 1 1 calc R . .
C19 C 0.52975(14) 0.3056(3) 0.63172(14) 0.0463(8) Uani 1 1 d . . .
H19A H 0.4985 0.2810 0.6492 0.056 Uiso 1 1 calc R . .
C20 C 0.51749(15) 0.3102(3) 0.57101(14) 0.0481(8) Uani 1 1 d . . .
H20A H 0.4785 0.2897 0.5483 0.058 Uiso 1 1 calc R . .
C21 C 0.65240(17) 0.6033(3) 0.40887(14) 0.0456(8) Uani 1 1 d . . .
H21A H 0.6554 0.5377 0.3914 0.055 Uiso 1 1 calc R . .
C22 C 0.6719(2) 0.6114(3) 0.46968(16) 0.0593(10) Uani 1 1 d . . .
H22A H 0.6867 0.5516 0.4921 0.071 Uiso 1 1 calc R . .
C23 C 0.66978(17) 0.7070(3) 0.49751(15) 0.0518(9) Uani 1 1 d . . .
C24 C 0.64847(18) 0.7926(3) 0.46079(16) 0.0543(9) Uani 1 1 d . . .
H24A H 0.6473 0.8597 0.4771 0.065 Uiso 1 1 calc R . .
C25 C 0.62897(15) 0.7790(3) 0.40022(14) 0.0410(7) Uani 1 1 d . . .
H25A H 0.6149 0.8378 0.3766 0.049 Uiso 1 1 calc R . .
C26 C 0.6899(2) 0.7178(5) 0.56396(17) 0.0799(14) Uani 1 1 d . . .
H26B H 0.7017 0.7900 0.5741 0.120 Uiso 1 1 calc R . .
H26C H 0.7250 0.6720 0.5790 0.120 Uiso 1 1 calc R . .
H26D H 0.6560 0.6983 0.5812 0.120 Uiso 1 1 calc R . .
N6 N 0.3850(2) 0.0590(4) 0.3673(2) 0.0935(13) Uani 1 1 d . . .
C27 C 0.3730(3) -0.0024(5) 0.4089(3) 0.0973(17) Uani 1 1 d . . .
H26A H 0.3331 -0.0308 0.4029 0.117 Uiso 1 1 calc R . .
C28 C 0.4166(2) -0.0281(4) 0.4621(2) 0.0836(14) Uani 1 1 d . . .
H27A H 0.4052 -0.0718 0.4900 0.100 Uiso 1 1 calc R . .
C29 C 0.47610(19) 0.0121(3) 0.47214(18) 0.0596(10) Uani 1 1 d . . .
C30 C 0.4889(3) 0.0747(5) 0.4282(2) 0.0862(15) Uani 1 1 d . . .
H30A H 0.5288 0.1022 0.4320 0.103 Uiso 1 1 calc R . .
C31 C 0.4425(3) 0.0968(5) 0.3782(2) 0.0967(17) Uani 1 1 d . . .
H31A H 0.4525 0.1418 0.3500 0.116 Uiso 1 1 calc R . .
B1 B 0.70074(19) 0.0916(4) 0.4059(2) 0.0802(15) Uani 1 1 d DU . .
F1A F 0.6467(3) 0.0469(11) 0.4085(5) 0.112(3) Uani 0.514(19) 1 d PDU A 1
F2A F 0.6890(6) 0.1723(8) 0.3677(5) 0.137(4) Uani 0.514(19) 1 d PDU A 1
F3A F 0.7300(7) 0.1305(12) 0.4593(4) 0.173(5) Uani 0.514(19) 1 d PDU A 1
F4A F 0.7382(6) 0.0210(9) 0.3897(6) 0.161(4) Uani 0.514(19) 1 d PDU A 1
F1B F 0.6447(3) 0.1034(15) 0.4157(5) 0.123(4) Uani 0.486(19) 1 d PDU A 2
F2B F 0.7108(7) 0.1683(10) 0.3690(5) 0.153(5) Uani 0.486(19) 1 d PDU A 2
F3B F 0.7467(3) 0.0963(11) 0.4547(3) 0.113(4) Uani 0.486(19) 1 d PDU A 2
F4B F 0.7037(9) -0.0019(8) 0.3785(5) 0.172(4) Uani 0.486(19) 1 d PDU A 2
O1W O 0.7436(3) 0.3725(5) 0.4173(3) 0.163(2) Uani 1 1 d . . .
H1A H 0.7218 0.3162 0.4125 0.196 Uiso 1 1 d R . .
H1B H 0.7496 0.3720 0.4549 0.196 Uiso 1 1 d R . .

loop_
_atom_site_aniso_label
_atom_site_aniso_U_11
_atom_site_aniso_U_22
_atom_site_aniso_U_33
_atom_site_aniso_U_23
_atom_site_aniso_U_13
_atom_site_aniso_U_12
Cd1 0.01675(13) 0.01636(13) 0.02460(14) 0.000 0.00624(10) 0.000
Cd2 0.01739(11) 0.01842(11) 0.02543(11) -0.00118(6) 0.00673(8) -0.00069(6)
F1 0.0197(10) 0.0179(10) 0.0350(11) 0.000 0.0082(9) 0.000
O1 0.0186(9) 0.0355(11) 0.0635(14) -0.0090(10) 0.0147(9) -0.0004(8)
O2 0.0268(10) 0.0278(10) 0.0594(14) -0.0109(9) 0.0086(9) 0.0072(8)
O3 0.0262(10) 0.0187(9) 0.0615(14) 0.0015(9) 0.0030(10) 0.0047(7)
N1 0.0224(11) 0.0295(12) 0.0361(12) -0.0028(10) 0.0083(10) 0.0062(9)
N2 0.0304(16) 0.0170(15) 0.0391(18) 0.000 0.0067(14) 0.000
N3 0.0377(13) 0.0335(13) 0.0249(12) -0.0009(10) 0.0064(10) -0.0005(10)
N4 0.0291(13) 0.0523(16) 0.0272(12) 0.0045(11) 0.0093(10) 0.0041(10)
N5 0.0328(13) 0.0327(13) 0.0281(12) -0.0021(10) 0.0065(10) -0.0017(10)
C1 0.0201(12) 0.0237(12) 0.0221(12) 0.0022(10) 0.0057(10) 0.0063(9)
C2 0.0189(12) 0.0271(13) 0.0259(13) -0.0006(10) 0.0072(10) 0.0037(10)
C3 0.0190(12) 0.0303(15) 0.0460(16) -0.0076(12) 0.0058(12) 0.0010(10)
C4 0.0253(13) 0.0258(14) 0.0442(16) -0.0094(12) 0.0067(12) 0.0035(10)
C5 0.0197(14) 0.0399(17) 0.073(2) -0.0181(16) 0.0096(14) -0.0015(12)
C6 0.0272(14) 0.0298(15) 0.072(2) -0.0205(15) 0.0146(15) -0.0016(11)
C7 0.0254(19) 0.0266(19) 0.031(2) 0.000 0.0105(16) 0.000
C8 0.0228(18) 0.0262(19) 0.0295(19) 0.000 0.0060(15) 0.000
C9 0.0259(14) 0.0213(13) 0.0479(17) -0.0013(12) 0.0004(13) 0.0000(10)
C10 0.0281(15) 0.0197(13) 0.0497(18) -0.0021(12) -0.0006(13) -0.0020(10)
C11 0.0368(16) 0.0509(18) 0.0311(15) 0.0005(13) 0.0143(13) -0.0004(14)
C12 0.0336(16) 0.059(2) 0.0292(16) 0.0032(14) 0.0070(13) 0.0037(14)
C13 0.0386(16) 0.0392(16) 0.0288(15) -0.0002(12) 0.0102(13) -0.0013(13)
C14 0.0385(17) 0.068(2) 0.0345(17) 0.0010(15) 0.0140(14) 0.0104(15)
C15 0.0401(17) 0.061(2) 0.0285(15) 0.0008(14) 0.0081(13) 0.0135(15)
C16 0.0339(16) 0.0495(18) 0.0276(15) 0.0013(13) 0.0100(13) 0.0014(13)
C17 0.0309(15) 0.064(2) 0.0308(16) 0.0047(15) 0.0112(13) -0.0036(14)
C18 0.0295(15) 0.062(2) 0.0310(16) 0.0037(14) 0.0061(13) -0.0038(14)
C19 0.0294(16) 0.078(2) 0.0329(16) 0.0058(16) 0.0099(13) -0.0055(15)
C20 0.0344(17) 0.079(3) 0.0306(16) 0.0036(16) 0.0071(14) -0.0099(16)
C21 0.064(2) 0.0369(17) 0.0326(16) 0.0030(13) 0.0051(16) 0.0012(15)
C22 0.075(3) 0.060(2) 0.0380(19) 0.0119(17) 0.0047(19) 0.002(2)
C23 0.0438(19) 0.077(3) 0.0345(17) -0.0085(17) 0.0083(15) -0.0062(18)
C24 0.056(2) 0.059(2) 0.045(2) -0.0227(18) 0.0055(17) -0.0042(18)
C25 0.0453(18) 0.0370(17) 0.0371(17) -0.0056(13) 0.0023(14) 0.0011(13)
C26 0.076(3) 0.125(4) 0.034(2) -0.011(2) 0.004(2) -0.003(3)
N6 0.090(3) 0.108(4) 0.078(3) 0.002(3) 0.012(3) -0.005(3)
C27 0.075(3) 0.110(5) 0.097(4) 0.012(3) 0.000(3) -0.019(3)
C28 0.073(3) 0.087(3) 0.091(4) 0.010(3) 0.020(3) -0.009(3)
C29 0.062(2) 0.054(2) 0.065(2) -0.0094(19) 0.019(2) -0.0010(18)
C30 0.081(3) 0.113(4) 0.067(3) 0.008(3) 0.021(3) -0.022(3)
C31 0.107(4) 0.114(5) 0.069(3) 0.013(3) 0.021(3) -0.014(4)
B1 0.050(3) 0.085(4) 0.097(4) 0.001(3) 0.000(3) -0.002(3)
F1A 0.077(4) 0.128(7) 0.133(6) -0.008(6) 0.026(4) -0.033(4)
F2A 0.096(7) 0.129(7) 0.160(8) 0.059(6) -0.020(5) 0.002(5)
F3A 0.163(9) 0.210(10) 0.111(7) -0.036(7) -0.039(7) -0.007(8)
F4A 0.095(7) 0.131(7) 0.259(10) -0.042(7) 0.043(7) 0.003(5)
F1B 0.066(4) 0.150(10) 0.155(7) -0.011(7) 0.031(4) 0.012(5)
F2B 0.129(10) 0.183(9) 0.135(7) 0.080(7) 0.009(7) -0.028(7)
F3B 0.041(3) 0.195(9) 0.096(5) 0.043(5) 0.000(3) 0.015(4)
F4B 0.148(9) 0.127(7) 0.232(9) -0.058(6) 0.027(8) 0.000(7)
O1W 0.181(5) 0.136(4) 0.190(6) 0.022(4) 0.077(5) -0.018(4)

loop_
_atom_type_symbol
_atom_type_description
_atom_type_scat_dispersion_real
_atom_type_scat_dispersion_imag
_atom_type_scat_source
C C 0.0033 0.0016 'International Tables Vol C Tables 4.2.6.8 and 6.1.1.4'
H H 0.0000 0.0000 'International Tables Vol C Tables 4.2.6.8 and 6.1.1.4'
B B 0.0013 0.0007 'International Tables Vol C Tables 4.2.6.8 and 6.1.1.4'
N N 0.0061 0.0033 'International Tables Vol C Tables 4.2.6.8 and 6.1.1.4'
O O 0.0106 0.0060 'International Tables Vol C Tables 4.2.6.8 and 6.1.1.4'
F F 0.0171 0.0103 'International Tables Vol C Tables 4.2.6.8 and 6.1.1.4'
Cd Cd -0.8075 1.2024 'International Tables Vol C Tables 4.2.6.8 and 6.1.1.4'

loop_
_geom_angle_atom_site_label_1
_geom_angle_atom_site_label_2
_geom_angle_atom_site_label_3
_geom_angle
_geom_angle_site_symmetry_1
_geom_angle_site_symmetry_3
O1 Cd1 O1 168.18(10) . 2_655
O1 Cd1 F1 95.91(5) . .
O1 Cd1 F1 95.91(5) 2_655 .
O1 Cd1 N3 93.13(8) . .
O1 Cd1 N3 86.03(8) 2_655 .
F1 Cd1 N3 94.07(6) . .
O1 Cd1 N3 86.03(8) . 2_655
O1 Cd1 N3 93.13(8) 2_655 2_655
F1 Cd1 N3 94.07(6) . 2_655
N3 Cd1 N3 171.87(12) . 2_655
O1 Cd1 N2 84.09(5) . 1_545
O1 Cd1 N2 84.09(5) 2_655 1_545
F1 Cd1 N2 180.0 . 1_545
N3 Cd1 N2 85.93(6) . 1_545
N3 Cd1 N2 85.93(6) 2_655 1_545
O3 Cd2 O2 170.55(8) . .
O3 Cd2 N5 86.53(8) . .
O2 Cd2 N5 86.64(8) . .
O3 Cd2 N4 94.21(9) . 6_565
O2 Cd2 N4 91.25(9) . 6_565
N5 Cd2 N4 168.91(8) . 6_565
O3 Cd2 F1 90.57(7) . .
O2 Cd2 F1 97.65(7) . .
N5 Cd2 F1 106.71(6) . .
N4 Cd2 F1 84.36(6) 6_565 .
O3 Cd2 N1 85.83(8) . 4_655
O2 Cd2 N1 87.25(8) . 4_655
N5 Cd2 N1 86.59(8) . 4_655
N4 Cd2 N1 82.43(8) 6_565 4_655
F1 Cd2 N1 166.01(6) . 4_655
Cd1 F1 Cd2 117.26(4) . .
Cd1 F1 Cd2 117.26(4) . 2_655
Cd2 F1 Cd2 125.47(8) . 2_655
C1 O1 Cd1 138.98(17) . .
C1 O2 Cd2 133.74(17) . .
C7 O3 Cd2 140.2(2) . .
C4 N1 C5 117.4(2) . .
C4 N1 Cd2 121.68(17) . 4_645
C5 N1 Cd2 120.60(18) . 4_645
C10 N2 C10 116.8(3) . 2_655
C10 N2 Cd1 121.60(16) . 1_565
C10 N2 Cd1 121.60(16) 2_655 1_565
C15 N3 C11 116.2(3) . .
C15 N3 Cd1 119.9(2) . .
C11 N3 Cd1 123.61(19) . .
C18 N4 C19 116.8(3) . .
C18 N4 Cd2 123.3(2) . 6_566
C19 N4 Cd2 119.88(19) . 6_566
C21 N5 C25 116.7(3) . .
C21 N5 Cd2 122.2(2) . .
C25 N5 Cd2 121.0(2) . .
O2 C1 O1 126.3(2) . .
O2 C1 C2 117.8(2) . .
O1 C1 C2 115.9(2) . .
C3 C2 C6 118.2(2) . .
C3 C2 C1 121.1(2) . .
C6 C2 C1 120.7(2) . .
C2 C3 C4 119.0(2) . .
C2 C3 H3A 120.5 . .
C4 C3 H3A 120.5 . .
N1 C4 C3 123.1(3) . .
N1 C4 H4A 118.4 . .
C3 C4 H4A 118.4 . .
N1 C5 C6 123.4(3) . .
N1 C5 H5A 118.3 . .
C6 C5 H5A 118.3 . .
C5 C6 C2 118.9(3) . .
C5 C6 H6A 120.5 . .
C2 C6 H6A 120.5 . .
O3 C7 O3 126.4(4) . 2_655
O3 C7 C8 116.81(18) . .
O3 C7 C8 116.81(18) 2_655 .
C9 C8 C9 118.3(3) . 2_655
C9 C8 C7 120.87(17) . .
C9 C8 C7 120.87(17) 2_655 .
C10 C9 C8 118.9(3) . .
C10 C9 H9A 120.5 . .
C8 C9 H9A 120.5 . .
N2 C10 C9 123.5(3) . .
N2 C10 H10A 118.2 . .
C9 C10 H10A 118.2 . .
N3 C11 C12 124.1(3) . .
N3 C11 H11A 118.0 . .
C12 C11 H11A 118.0 . .
C11 C12 C13 119.4(3) . .
C11 C12 H12A 120.3 . .
C13 C12 H12A 120.3 . .
C12 C13 C14 116.8(3) . .
C12 C13 C16 122.3(3) . .
C14 C13 C16 121.0(3) . .
C15 C14 C13 120.1(3) . .
C15 C14 H14A 119.9 . .
C13 C14 H14A 119.9 . .
N3 C15 C14 123.4(3) . .
N3 C15 H15A 118.3 . .
C14 C15 H15A 118.3 . .
C20 C16 C17 116.8(3) . .
C20 C16 C13 121.9(3) . .
C17 C16 C13 121.3(3) . .
C18 C17 C16 119.3(3) . .
C18 C17 H17A 120.4 . .
C16 C17 H17A 120.4 . .
N4 C18 C17 123.8(3) . .
N4 C18 H18A 118.1 . .
C17 C18 H18A 118.1 . .
N4 C19 C20 123.2(3) . .
N4 C19 H19A 118.4 . .
C20 C19 H19A 118.4 . .
C19 C20 C16 120.1(3) . .
C19 C20 H20A 120.0 . .
C16 C20 H20A 120.0 . .
N5 C21 C22 123.3(3) . .
N5 C21 H21A 118.4 . .
C22 C21 H21A 118.4 . .
C23 C22 C21 120.6(4) . .
C23 C22 H22A 119.7 . .
C21 C22 H22A 119.7 . .
C22 C23 C24 116.1(3) . .
C22 C23 C26 121.7(4) . .
C24 C23 C26 122.2(4) . .
C25 C24 C23 120.5(3) . .
C25 C24 H24A 119.8 . .
C23 C24 H24A 119.8 . .
N5 C25 C24 122.8(3) . .
N5 C25 H25A 118.6 . .
C24 C25 H25A 118.6 . .
C23 C26 H26B 109.5 . .
C23 C26 H26C 109.5 . .
H26B C26 H26C 109.5 . .
C23 C26 H26D 109.5 . .
H26B C26 H26D 109.5 . .
H26C C26 H26D 109.5 . .
C27 N6 C31 115.1(5) . .
N6 C27 C28 124.4(5) . .
N6 C27 H26A 117.8 . .
C28 C27 H26A 117.8 . .
C29 C28 C27 119.3(5) . .
C29 C28 H27A 120.4 . .
C27 C28 H27A 120.4 . .
C30 C29 C28 116.3(4) . .
C30 C29 C29 122.3(5) . 5_656
C28 C29 C29 121.4(5) . 5_656
C29 C30 C31 120.0(5) . .
C29 C30 H30A 120.0 . .
C31 C30 H30A 120.0 . .
N6 C31 C30 125.0(5) . .
N6 C31 H31A 117.5 . .
C30 C31 H31A 117.5 . .
F1B B1 F4A 142.8(6) . .
F1B B1 F3B 113.9(6) . .
F4A B1 F3B 82.6(7) . .
F1B B1 F1A 32.3(5) . .
F4A B1 F1A 110.5(5) . .
F3B B1 F1A 119.4(8) . .
F1B B1 F2A 89.2(8) . .
F4A B1 F2A 111.1(6) . .
F3B B1 F2A 121.3(9) . .
F1A B1 F2A 108.6(5) . .
F1B B1 F3A 93.7(8) . .
F4A B1 F3A 108.1(5) . .
F3B B1 F3A 25.6(7) . .
F1A B1 F3A 110.6(6) . .
F2A B1 F3A 107.9(6) . .
F1B B1 F2B 109.4(6) . .
F4A B1 F2B 95.4(10) . .
F3B B1 F2B 107.6(5) . .
F1A B1 F2B 128.1(8) . .
F2A B1 F2B 20.5(9) . .
F3A B1 F2B 102.0(11) . .
F1B B1 F4B 109.4(5) . .
F4A B1 F4B 34.6(5) . .
F3B B1 F4B 109.1(6) . .
F1A B1 F4B 78.1(6) . .
F2A B1 F4B 112.2(11) . .
F3A B1 F4B 133.4(9) . .
F2B B1 F4B 107.1(6) . .
H1A O1W H1B 94.3 . .

loop_
_geom_bond_atom_site_label_1
_geom_bond_atom_site_label_2
_geom_bond_distance
_geom_bond_site_symmetry_2
Cd1 O1 2.2389(18) .
Cd1 O1 2.2389(18) 2_655
Cd1 F1 2.290(2) .
Cd1 N3 2.373(2) .
Cd1 N3 2.373(2) 2_655
Cd1 N2 2.392(3) 1_545
Cd2 O3 2.2472(18) .
Cd2 O2 2.2481(19) .
Cd2 N5 2.338(2) .
Cd2 N4 2.346(3) 6_565
Cd2 F1 2.3477(10) .
Cd2 N1 2.379(2) 4_655
F1 Cd2 2.3477(10) 2_655
O1 C1 1.245(3) .
O2 C1 1.241(3) .
O3 C7 1.245(3) .
N1 C4 1.324(3) .
N1 C5 1.334(4) .
N1 Cd2 2.379(2) 4_645
N2 C10 1.339(3) .
N2 C10 1.339(3) 2_655
N2 Cd1 2.392(3) 1_565
N3 C15 1.336(4) .
N3 C11 1.340(4) .
N4 C18 1.330(4) .
N4 C19 1.337(4) .
N4 Cd2 2.346(3) 6_566
N5 C21 1.330(4) .
N5 C25 1.339(4) .
C1 C2 1.509(3) .
C2 C3 1.374(4) .
C2 C6 1.381(4) .
C3 C4 1.383(4) .
C3 H3A 0.9300 .
C4 H4A 0.9300 .
C5 C6 1.370(4) .
C5 H5A 0.9300 .
C6 H6A 0.9300 .
C7 O3 1.245(3) 2_655
C7 C8 1.507(5) .
C8 C9 1.383(3) .
C8 C9 1.383(3) 2_655
C9 C10 1.375(4) .
C9 H9A 0.9300 .
C10 H10A 0.9300 .
C11 C12 1.373(4) .
C11 H11A 0.9300 .
C12 C13 1.385(4) .
C12 H12A 0.9300 .
C13 C14 1.388(4) .
C13 C16 1.475(4) .
C14 C15 1.371(4) .
C14 H14A 0.9300 .
C15 H15A 0.9300 .
C16 C20 1.381(4) .
C16 C17 1.393(4) .
C17 C18 1.373(4) .
C17 H17A 0.9300 .
C18 H18A 0.9300 .
C19 C20 1.369(4) .
C19 H19A 0.9300 .
C20 H20A 0.9300 .
C21 C22 1.376(5) .
C21 H21A 0.9300 .
C22 C23 1.373(6) .
C22 H22A 0.9300 .
C23 C24 1.385(6) .
C23 C26 1.504(5) .
C24 C25 1.378(5) .
C24 H24A 0.9300 .
C25 H25A 0.9300 .
C26 H26B 0.9600 .
C26 H26C 0.9600 .
C26 H26D 0.9600 .
N6 C27 1.311(7) .
N6 C31 1.320(7) .
C27 C28 1.408(7) .
C27 H26A 0.9300 .
C28 C29 1.372(6) .
C28 H27A 0.9300 .
C29 C30 1.370(6) .
C29 C29 1.491(8) 5_656
C30 C31 1.378(7) .
C30 H30A 0.9300 .
C31 H31A 0.9300 .
B1 F1B 1.315(6) .
B1 F4A 1.327(6) .
B1 F3B 1.328(6) .
B1 F1A 1.331(6) .
B1 F2A 1.333(6) .
B1 F3A 1.344(6) .
B1 F2B 1.345(6) .
B1 F4B 1.349(6) .
O1W H1A 0.8500 .
O1W H1B 0.8501 .

loop_
_geom_hbond_atom_site_label_D
_geom_hbond_atom_site_label_H
_geom_hbond_atom_site_label_A
_geom_hbond_distance_DH
_geom_hbond_distance_HA
_geom_hbond_distance_DA
_geom_hbond_angle_DHA
_geom_hbond_site_symmetry_A
O1W H1B F3A 0.85 1.93 2.780(11) 175.6 7_656
O1W H1B F3B 0.85 2.11 2.949(10) 167.0 7_656
O1W H1A F2B 0.85 2.11 2.832(16) 143.1 .
O1W H1A F2A 0.85 2.13 2.912(15) 153.2 .

loop_
_geom_torsion_atom_site_label_1
_geom_torsion_atom_site_label_2
_geom_torsion_atom_site_label_3
_geom_torsion_atom_site_label_4
_geom_torsion
_geom_torsion_site_symmetry_1
_geom_torsion_site_symmetry_4
O1 Cd1 F1 Cd2 -16.27(6) . .
O1 Cd1 F1 Cd2 163.73(6) 2_655 .
N3 Cd1 F1 Cd2 77.31(6) . .
N3 Cd1 F1 Cd2 -102.69(6) 2_655 .
N2 Cd1 F1 Cd2 -103(51) 1_545 .
O1 Cd1 F1 Cd2 163.73(6) . 2_655
O1 Cd1 F1 Cd2 -16.27(6) 2_655 2_655
N3 Cd1 F1 Cd2 -102.69(6) . 2_655
N3 Cd1 F1 Cd2 77.31(6) 2_655 2_655
N2 Cd1 F1 Cd2 77(51) 1_545 2_655
O3 Cd2 F1 Cd1 -173.78(6) . .
O2 Cd2 F1 Cd1 1.55(6) . .
N5 Cd2 F1 Cd1 -87.23(6) . .
N4 Cd2 F1 Cd1 92.05(6) 6_565 .
N1 Cd2 F1 Cd1 111.3(3) 4_655 .
O3 Cd2 F1 Cd2 6.22(6) . 2_655
O2 Cd2 F1 Cd2 -178.45(6) . 2_655
N5 Cd2 F1 Cd2 92.77(6) . 2_655
N4 Cd2 F1 Cd2 -87.95(6) 6_565 2_655
N1 Cd2 F1 Cd2 -68.7(3) 4_655 2_655
O1 Cd1 O1 C1 -150.8(3) 2_655 .
F1 Cd1 O1 C1 29.2(3) . .
N3 Cd1 O1 C1 -65.2(3) . .
N3 Cd1 O1 C1 122.9(3) 2_655 .
N2 Cd1 O1 C1 -150.8(3) 1_545 .
O3 Cd2 O2 C1 179(11) . .
N5 Cd2 O2 C1 135.6(3) . .
N4 Cd2 O2 C1 -55.3(3) 6_565 .
F1 Cd2 O2 C1 29.2(3) . .
N1 Cd2 O2 C1 -137.6(3) 4_655 .
O2 Cd2 O3 C7 -176.6(4) . .
N5 Cd2 O3 C7 -132.8(3) . .
N4 Cd2 O3 C7 58.3(3) 6_565 .
F1 Cd2 O3 C7 -26.1(2) . .
N1 Cd2 O3 C7 140.4(3) 4_655 .
O1 Cd1 N3 C15 173.9(2) . .
O1 Cd1 N3 C15 -17.9(2) 2_655 .
F1 Cd1 N3 C15 77.7(2) . .
N3 Cd1 N3 C15 -102.3(2) 2_655 .
N2 Cd1 N3 C15 -102.3(2) 1_545 .
O1 Cd1 N3 C11 -12.3(2) . .
O1 Cd1 N3 C11 155.9(2) 2_655 .
F1 Cd1 N3 C11 -108.5(2) . .
N3 Cd1 N3 C11 71.5(2) 2_655 .
N2 Cd1 N3 C11 71.5(2) 1_545 .
O3 Cd2 N5 C21 166.3(3) . .
O2 Cd2 N5 C21 -20.2(3) . .
N4 Cd2 N5 C21 -99.5(5) 6_565 .
F1 Cd2 N5 C21 76.8(3) . .
N1 Cd2 N5 C21 -107.7(3) 4_655 .
O3 Cd2 N5 C25 -17.8(2) . .
O2 Cd2 N5 C25 155.6(2) . .
N4 Cd2 N5 C25 76.3(5) 6_565 .
F1 Cd2 N5 C25 -107.4(2) . .
N1 Cd2 N5 C25 68.2(2) 4_655 .
Cd2 O2 C1 O1 -31.0(4) . .
Cd2 O2 C1 C2 149.34(19) . .
Cd1 O1 C1 O2 -7.4(5) . .
Cd1 O1 C1 C2 172.31(19) . .
O2 C1 C2 C3 -174.1(3) . .
O1 C1 C2 C3 6.2(4) . .
O2 C1 C2 C6 5.6(4) . .
O1 C1 C2 C6 -174.1(3) . .
C6 C2 C3 C4 -0.5(4) . .
C1 C2 C3 C4 179.3(3) . .
C5 N1 C4 C3 -0.9(5) . .
Cd2 N1 C4 C3 172.2(2) 4_645 .
C2 C3 C4 N1 1.2(5) . .
C4 N1 C5 C6 -0.1(5) . .
Cd2 N1 C5 C6 -173.3(3) 4_645 .
N1 C5 C6 C2 0.7(6) . .
C3 C2 C6 C5 -0.4(5) . .
C1 C2 C6 C5 179.8(3) . .
Cd2 O3 C7 O3 18.55(18) . 2_655
Cd2 O3 C7 C8 -161.45(18) . .
O3 C7 C8 C9 -4.96(19) . .
O3 C7 C8 C9 175.04(19) 2_655 .
O3 C7 C8 C9 175.04(19) . 2_655
O3 C7 C8 C9 -4.96(19) 2_655 2_655
C9 C8 C9 C10 -0.3(2) 2_655 .
C7 C8 C9 C10 179.7(2) . .
C10 N2 C10 C9 -0.4(2) 2_655 .
Cd1 N2 C10 C9 179.6(2) 1_565 .
C8 C9 C10 N2 0.7(4) . .
C15 N3 C11 C12 -1.1(5) . .
Cd1 N3 C11 C12 -175.1(2) . .
N3 C11 C12 C13 0.6(5) . .
C11 C12 C13 C14 0.5(5) . .
C11 C12 C13 C16 -178.3(3) . .
C12 C13 C14 C15 -0.9(5) . .
C16 C13 C14 C15 178.0(3) . .
C11 N3 C15 C14 0.7(5) . .
Cd1 N3 C15 C14 174.9(3) . .
C13 C14 C15 N3 0.3(6) . .
C12 C13 C16 C20 -147.0(4) . .
C14 C13 C16 C20 34.3(5) . .
C12 C13 C16 C17 35.0(5) . .
C14 C13 C16 C17 -143.8(3) . .
C20 C16 C17 C18 -2.4(5) . .
C13 C16 C17 C18 175.7(3) . .
C19 N4 C18 C17 1.7(5) . .
Cd2 N4 C18 C17 -177.2(3) 6_566 .
C16 C17 C18 N4 0.7(5) . .
C18 N4 C19 C20 -2.4(5) . .
Cd2 N4 C19 C20 176.5(3) 6_566 .
N4 C19 C20 C16 0.7(6) . .
C17 C16 C20 C19 1.8(5) . .
C13 C16 C20 C19 -176.4(3) . .
C25 N5 C21 C22 3.5(5) . .
Cd2 N5 C21 C22 179.5(3) . .
N5 C21 C22 C23 -1.5(6) . .
C21 C22 C23 C24 -1.4(6) . .
C21 C22 C23 C26 179.1(4) . .
C22 C23 C24 C25 2.1(6) . .
C26 C23 C24 C25 -178.4(4) . .
C21 N5 C25 C24 -2.7(5) . .
Cd2 N5 C25 C24 -178.8(3) . .
C23 C24 C25 N5 0.0(6) . .
C31 N6 C27 C28 0.2(9) . .
N6 C27 C28 C29 -0.4(10) . .
C27 C28 C29 C30 -0.8(8) . .
C27 C28 C29 C29 179.6(5) . 5_656
C28 C29 C30 C31 2.0(8) . .
C29 C29 C30 C31 -178.3(5) 5_656 .
C27 N6 C31 C30 1.2(10) . .
C29 C30 C31 N6 -2.4(10) . .
